data_1504244
loop_
_publ_author_name
'Moreno-Clavijo, Elena'
'Carmona, Ana T.'
'Reissig, Hans-Ulrich'
'Moreno-Vargas, Antonio J'
'Alvarez, Eleuterio'
'Robina, Inmaculada'

_publ_section_title
;
 Allenyl sulfones and allenyl sulfides in the synthesis of 3-pyrrolines. A
 novel nucleophilic [3 + 2] cycloaddition on allenyl sulfones giving
 rearranged cycloadducts.
;
_journal_issue 21
_journal_name_full 'Organic letters'
_journal_page_first 4778
_journal_page_last 4781
_journal_paper_doi 10.1021/ol902097d
_journal_volume 11
_journal_year 2009
_chemical_absolute_configuration ad
_chemical_formula_moiety 'C23 H21 N O4 S2'
_chemical_formula_sum 'C23 H21 N O4 S2'
_chemical_formula_weight 439.53
_chemical_name_systematic
; 
 ? 
;
_space_group_IT_number 19
_symmetry_cell_setting orthorhombic
_symmetry_space_group_name_Hall 'P 2ac 2ab'
_symmetry_space_group_name_H-M 'P 21 21 21'
_atom_sites_solution_hydrogens geom
_atom_sites_solution_primary direct
_atom_sites_solution_secondary difmap
_audit_creation_method SHELXL-97
_cell_angle_alpha 90.00
_cell_angle_beta 90.00
_cell_angle_gamma 90.00
_cell_formula_units_Z 4
_cell_length_a 6.0566(5)
_cell_length_b 11.2097(9)
_cell_length_c 30.664(2)
_cell_measurement_reflns_used 4082
_cell_measurement_temperature 173(2)
_cell_measurement_theta_max 22.08
_cell_measurement_theta_min 2.65
_cell_volume 2081.9(3)
_computing_cell_refinement 'Bruker (2006). APEX 2. Version 2.1.'
_computing_data_collection 'Bruker (2006). APEX 2. Version 2.1.'
_computing_data_reduction 'Bruker (2006). APEX 2. Version 2.1.'
_computing_molecular_graphics 'XP, SHELXTL v. 6.14 (Bruker, 2003)'
_computing_publication_material 'XCIF, SHELXTL v. 6.14 (Bruker, 2003)'
_computing_structure_refinement 'XL, SHELXTL v. 6.14 (Bruker, 2003)'
_computing_structure_solution 'Bruker (2006). APEX 2. Version 2.1.'
_diffrn_ambient_temperature 173(2)
_diffrn_detector_area_resol_mean 8.26
_diffrn_measured_fraction_theta_full 0.999
_diffrn_measured_fraction_theta_max 0.999
_diffrn_measurement_device_type
;
 Bruker-Nonius X8kappa APEX II CCD area detector'
;
_diffrn_measurement_method 'phi and omega scans with narrow frames'
_diffrn_radiation_monochromator graphite
_diffrn_radiation_source 'fine-focus sealed tube'
_diffrn_radiation_type MoK\a
_diffrn_radiation_wavelength 0.71073
_diffrn_reflns_av_R_equivalents 0.0932
_diffrn_reflns_av_sigmaI/netI 0.0613
_diffrn_reflns_limit_h_max 8
_diffrn_reflns_limit_h_min -7
_diffrn_reflns_limit_k_max 13
_diffrn_reflns_limit_k_min -14
_diffrn_reflns_limit_l_max 40
_diffrn_reflns_limit_l_min -40
_diffrn_reflns_number 39935
_diffrn_reflns_theta_full 28.40
_diffrn_reflns_theta_max 28.40
_diffrn_reflns_theta_min 1.33
_diffrn_standards_decay_% 0
_exptl_absorpt_coefficient_mu 0.287
_exptl_absorpt_correction_T_max 0.9802
_exptl_absorpt_correction_T_min 0.9719
_exptl_absorpt_correction_type multi-scan
_exptl_absorpt_process_details
;
 SADABS, Bruker (2006). APEX 2. Version 2.1. Bruker Analytical
 X-ray Solutions, Madison, Wisconsin, USA.
;
_exptl_crystal_colour colourless
_exptl_crystal_density_diffrn 1.402
_exptl_crystal_density_method 'not measured'
_exptl_crystal_description needle
_exptl_crystal_F_000 920
_exptl_crystal_size_max 0.10
_exptl_crystal_size_mid 0.07
_exptl_crystal_size_min 0.07
_refine_diff_density_max 0.464
_refine_diff_density_min -0.616
_refine_diff_density_rms 0.076
_refine_ls_abs_structure_details 'Flack H D (1983), Acta Cryst. A39, 876-881'
_refine_ls_abs_structure_Flack 0.09(8)
_refine_ls_extinction_method none
_refine_ls_goodness_of_fit_ref 1.079
_refine_ls_hydrogen_treatment constr
_refine_ls_matrix_type full
_refine_ls_number_parameters 272
_refine_ls_number_reflns 5182
_refine_ls_number_restraints 0
_refine_ls_restrained_S_all 1.079
_refine_ls_R_factor_all 0.1243
_refine_ls_R_factor_gt 0.0600
_refine_ls_shift/su_max 0.000
_refine_ls_shift/su_mean 0.000
_refine_ls_structure_factor_coef Fsqd
_refine_ls_weighting_details 'calc w=1/[\s^2^(Fo^2^)+(0.0307P)^2^+2.1494P] where P=(Fo^2^+2Fc^2^)/3'
_refine_ls_weighting_scheme calc
_refine_ls_wR_factor_gt 0.1100
_refine_ls_wR_factor_ref 0.1303
_reflns_number_gt 3540
_reflns_number_total 5182
_reflns_threshold_expression >2sigma(I)
_cod_data_source_file ol902097d_si_002.cif
_cod_data_source_block 7a
_cod_depositor_comments
;
The following automatic conversions were performed:

'_symmetry_cell_setting' value 'Orthorhombic' changed to
'orthorhombic' according to
/home/saulius/struct/CIF-dictionaries/cif_core.dic dictionary named
'cif_core.dic' version 2.4.2 from 2011-04-26.

Automatic conversion script
Id: cif_fix_values 1715 2011-07-08 13:25:40Z adriana 
;
_cod_original_cell_volume 2081.8(3)
_cod_original_sg_symbol_H-M P2(1)2(1)2(1)
_cod_database_code 1504244

loop_
_symmetry_equiv_pos_as_xyz
'x, y, z'
'-x+1/2, -y, z+1/2'
'-x, y+1/2, -z+1/2'
'x+1/2, -y+1/2, -z'

loop_
_atom_site_label
_atom_site_type_symbol
_atom_site_fract_x
_atom_site_fract_y
_atom_site_fract_z
_atom_site_U_iso_or_equiv
_atom_site_adp_type
_atom_site_occupancy
_atom_site_symmetry_multiplicity
_atom_site_calc_flag
_atom_site_refinement_flags
S1 S 1.12779(16) 0.69473(9) 0.06193(3) 0.0258(2) Uani 1 1 d .
S2 S 0.68674(17) 0.40818(9) 0.16306(3) 0.0294(2) Uani 1 1 d .
O1 O 1.3437(4) 0.6839(3) 0.08057(9) 0.0349(7) Uani 1 1 d .
O2 O 1.0977(5) 0.7316(2) 0.01755(8) 0.0309(7) Uani 1 1 d .
O3 O 0.4578(4) 0.3769(3) 0.15711(8) 0.0375(7) Uani 1 1 d .
O4 O 0.8394(5) 0.3196(2) 0.17813(9) 0.0387(7) Uani 1 1 d .
N1 N 1.0172(5) 0.5613(3) 0.06514(10) 0.0260(7) Uani 1 1 d .
C1 C 1.0206(7) 0.5054(4) 0.10908(12) 0.0284(9) Uani 1 1 d .
H1A H 1.0626 0.5637 0.1319 0.034 Uiso 1 1 calc R
H1B H 1.1233 0.4367 0.1101 0.034 Uiso 1 1 calc R
C2 C 0.7857(6) 0.4662(3) 0.11408(12) 0.0251(8) Uani 1 1 d .
C3 C 0.6669(6) 0.4846(3) 0.07848(11) 0.0244(8) Uani 1 1 d .
H3 H 0.5150 0.4649 0.0758 0.029 Uiso 1 1 calc R
C4 C 0.8007(6) 0.5402(3) 0.04308(11) 0.0234(8) Uani 1 1 d .
H4 H 0.7338 0.6187 0.0349 0.028 Uiso 1 1 calc R
C5 C 0.8193(7) 0.4626(3) 0.00266(12) 0.0260(8) Uani 1 1 d .
C6 C 0.6422(7) 0.4616(3) -0.02629(12) 0.0299(9) Uani 1 1 d .
H6 H 0.5176 0.5109 -0.0208 0.036 Uiso 1 1 calc R
C7 C 0.6457(8) 0.3897(4) -0.06284(13) 0.0383(10) Uani 1 1 d .
H7 H 0.5230 0.3888 -0.0821 0.046 Uiso 1 1 calc R
C8 C 0.8279(9) 0.3191(4) -0.07134(14) 0.0423(11) Uani 1 1 d .
H8 H 0.8324 0.2709 -0.0968 0.051 Uiso 1 1 calc R
C9 C 1.0040(8) 0.3191(4) -0.04249(14) 0.0415(11) Uani 1 1 d .
H9 H 1.1285 0.2698 -0.0480 0.050 Uiso 1 1 calc R
C10 C 0.9994(7) 0.3907(3) -0.00572(13) 0.0321(10) Uani 1 1 d .
H10 H 1.1209 0.3903 0.0139 0.039 Uiso 1 1 calc R
C11 C 0.9742(6) 0.7911(3) 0.09528(12) 0.0242(8) Uani 1 1 d .
C12 C 1.0491(7) 0.8184(4) 0.13752(13) 0.0320(10) Uani 1 1 d .
H12 H 1.1842 0.7864 0.1481 0.038 Uiso 1 1 calc R
C13 C 0.9233(7) 0.8922(4) 0.16327(13) 0.0383(10) Uani 1 1 d .
H13 H 0.9746 0.9118 0.1917 0.046 Uiso 1 1 calc R
C14 C 0.7240(7) 0.9387(4) 0.14907(13) 0.0338(10) Uani 1 1 d .
C15 C 0.6537(7) 0.9102(4) 0.10740(12) 0.0324(9) Uani 1 1 d .
H15 H 0.5176 0.9416 0.0971 0.039 Uiso 1 1 calc R
C16 C 0.7758(6) 0.8378(3) 0.08054(13) 0.0261(9) Uani 1 1 d .
H16 H 0.7247 0.8198 0.0520 0.031 Uiso 1 1 calc R
C17 C 0.5884(8) 1.0200(4) 0.17811(15) 0.0496(13) Uani 1 1 d .
H17A H 0.6051 0.9951 0.2086 0.074 Uiso 1 1 calc R
H17B H 0.4326 1.0150 0.1697 0.074 Uiso 1 1 calc R
H17C H 0.6400 1.1024 0.1748 0.074 Uiso 1 1 calc R
C18 C 0.7025(7) 0.5310(3) 0.19878(12) 0.0287(9) Uani 1 1 d .
C19 C 0.8848(8) 0.5448(4) 0.22516(13) 0.0385(10) Uani 1 1 d .
H19 H 1.0032 0.4893 0.2241 0.046 Uiso 1 1 calc R
C20 C 0.8920(9) 0.6417(4) 0.25346(14) 0.0450(12) Uani 1 1 d .
H20 H 1.0173 0.6528 0.2717 0.054 Uiso 1 1 calc R
C21 C 0.7218(9) 0.7209(4) 0.25538(15) 0.0472(13) Uani 1 1 d .
H21 H 0.7284 0.7861 0.2751 0.057 Uiso 1 1 calc R
C22 C 0.5401(9) 0.7069(5) 0.22888(15) 0.0492(13) Uani 1 1 d .
H22 H 0.4218 0.7624 0.2303 0.059 Uiso 1 1 calc R
C23 C 0.5299(8) 0.6117(4) 0.20010(14) 0.0394(11) Uani 1 1 d .
H23 H 0.4059 0.6020 0.1815 0.047 Uiso 1 1 calc R

loop_
_atom_site_aniso_label
_atom_site_aniso_U_11
_atom_site_aniso_U_22
_atom_site_aniso_U_33
_atom_site_aniso_U_23
_atom_site_aniso_U_13
_atom_site_aniso_U_12
S1 0.0213(5) 0.0268(5) 0.0292(5) -0.0007(4) 0.0034(4) -0.0019(4)
S2 0.0315(6) 0.0302(5) 0.0265(5) 0.0042(4) -0.0035(4) -0.0061(5)
O1 0.0164(14) 0.0365(15) 0.0517(17) -0.0045(14) -0.0007(13) -0.0001(14)
O2 0.0348(16) 0.0334(15) 0.0245(14) 0.0061(12) 0.0079(12) -0.0007(13)
O3 0.0289(16) 0.0538(19) 0.0297(15) 0.0076(14) -0.0032(13) -0.0177(14)
O4 0.0462(18) 0.0312(15) 0.0386(16) 0.0093(13) -0.0112(15) 0.0017(16)
N1 0.0205(16) 0.0285(17) 0.0290(17) 0.0044(15) -0.0024(14) -0.0040(14)
C1 0.027(2) 0.029(2) 0.029(2) 0.0075(17) -0.0029(17) -0.0009(19)
C2 0.021(2) 0.0274(19) 0.0264(19) 0.0005(17) -0.0022(17) 0.0012(18)
C3 0.0196(19) 0.0241(18) 0.0296(19) -0.0058(15) 0.0031(16) 0.0005(17)
C4 0.022(2) 0.0204(17) 0.0274(19) 0.0012(15) -0.0032(16) 0.0005(17)
C5 0.027(2) 0.0225(18) 0.0287(19) 0.0021(16) 0.0028(18) -0.0002(18)
C6 0.030(2) 0.030(2) 0.029(2) -0.0007(17) -0.0014(18) 0.001(2)
C7 0.046(3) 0.039(2) 0.029(2) -0.004(2) -0.005(2) -0.004(2)
C8 0.064(3) 0.031(2) 0.031(2) -0.0052(18) 0.010(2) -0.007(3)
C9 0.044(3) 0.036(2) 0.045(3) -0.003(2) 0.011(2) 0.003(2)
C10 0.033(2) 0.028(2) 0.036(2) -0.0025(19) 0.0039(18) 0.000(2)
C11 0.024(2) 0.0236(19) 0.0251(18) 0.0001(16) 0.0025(16) -0.0009(17)
C12 0.032(2) 0.031(2) 0.034(2) -0.0025(19) -0.0082(18) 0.001(2)
C13 0.046(3) 0.042(2) 0.027(2) -0.007(2) -0.001(2) -0.004(2)
C14 0.036(2) 0.033(2) 0.033(2) -0.0082(18) 0.0110(19) -0.004(2)
C15 0.027(2) 0.030(2) 0.040(2) -0.0039(19) 0.0039(18) 0.001(2)
C16 0.026(2) 0.0259(19) 0.027(2) -0.0025(16) -0.0026(16) -0.0023(17)
C17 0.053(3) 0.046(3) 0.050(3) -0.015(2) 0.018(2) 0.004(3)
C18 0.031(2) 0.034(2) 0.0216(19) 0.0026(17) -0.0005(17) -0.007(2)
C19 0.034(3) 0.046(3) 0.036(2) 0.000(2) -0.006(2) -0.004(2)
C20 0.047(3) 0.053(3) 0.035(2) -0.006(2) -0.009(2) -0.009(3)
C21 0.060(3) 0.043(3) 0.038(3) -0.008(2) 0.011(2) -0.015(3)
C22 0.050(3) 0.047(3) 0.050(3) -0.007(3) 0.012(2) 0.003(3)
C23 0.036(3) 0.044(3) 0.038(2) 0.002(2) -0.001(2) 0.001(2)

loop_
_atom_type_symbol
_atom_type_description
_atom_type_scat_dispersion_real
_atom_type_scat_dispersion_imag
_atom_type_scat_source
C C 0.0033 0.0016 'International Tables Vol C Tables 4.2.6.8 and 6.1.1.4'
H H 0.0000 0.0000 'International Tables Vol C Tables 4.2.6.8 and 6.1.1.4'
N N 0.0061 0.0033 'International Tables Vol C Tables 4.2.6.8 and 6.1.1.4'
O O 0.0106 0.0060 'International Tables Vol C Tables 4.2.6.8 and 6.1.1.4'
S S 0.1246 0.1234 'International Tables Vol C Tables 4.2.6.8 and 6.1.1.4'

loop_
_geom_angle_atom_site_label_1
_geom_angle_atom_site_label_2
_geom_angle_atom_site_label_3
_geom_angle
O2 S1 O1 121.28(17)
O2 S1 N1 105.54(16)
O1 S1 N1 105.76(17)
O2 S1 C11 107.95(17)
O1 S1 C11 107.67(18)
N1 S1 C11 108.02(17)
O4 S2 O3 119.52(18)
O4 S2 C2 108.33(18)
O3 S2 C2 108.22(17)
O4 S2 C18 107.81(18)
O3 S2 C18 108.71(19)
C2 S2 C18 103.02(18)
C1 N1 C4 110.9(3)
C1 N1 S1 115.7(2)
C4 N1 S1 118.3(2)
N1 C1 C2 101.7(3)
N1 C1 H1A 111.4
C2 C1 H1A 111.4
N1 C1 H1B 111.4
C2 C1 H1B 111.4
H1A C1 H1B 109.3
C3 C2 C1 112.7(3)
C3 C2 S2 125.6(3)
C1 C2 S2 121.7(3)
C2 C3 C4 111.7(3)
C2 C3 H3 124.1
C4 C3 H3 124.1
C3 C4 N1 102.3(3)
C3 C4 C5 113.3(3)
N1 C4 C5 113.3(3)
C3 C4 H4 109.2
N1 C4 H4 109.2
C5 C4 H4 109.2
C10 C5 C6 119.0(4)
C10 C5 C4 123.0(3)
C6 C5 C4 117.9(3)
C7 C6 C5 120.7(4)
C7 C6 H6 119.6
C5 C6 H6 119.6
C6 C7 C8 119.9(4)
C6 C7 H7 120.0
C8 C7 H7 120.0
C9 C8 C7 119.6(4)
C9 C8 H8 120.2
C7 C8 H8 120.2
C8 C9 C10 120.3(4)
C8 C9 H9 119.8
C10 C9 H9 119.8
C5 C10 C9 120.4(4)
C5 C10 H10 119.8
C9 C10 H10 119.8
C16 C11 C12 119.9(3)
C16 C11 S1 120.1(3)
C12 C11 S1 120.0(3)
C13 C12 C11 118.8(4)
C13 C12 H12 120.6
C11 C12 H12 120.6
C12 C13 C14 121.9(4)
C12 C13 H13 119.0
C14 C13 H13 119.0
C15 C14 C13 118.1(4)
C15 C14 C17 121.0(4)
C13 C14 C17 120.9(4)
C16 C15 C14 121.6(4)
C16 C15 H15 119.2
C14 C15 H15 119.2
C15 C16 C11 119.7(4)
C15 C16 H16 120.2
C11 C16 H16 120.2
C14 C17 H17A 109.5
C14 C17 H17B 109.5
H17A C17 H17B 109.5
C14 C17 H17C 109.5
H17A C17 H17C 109.5
H17B C17 H17C 109.5
C19 C18 C23 121.0(4)
C19 C18 S2 119.8(3)
C23 C18 S2 119.2(3)
C18 C19 C20 118.6(4)
C18 C19 H19 120.7
C20 C19 H19 120.7
C21 C20 C19 120.8(4)
C21 C20 H20 119.6
C19 C20 H20 119.6
C20 C21 C22 120.4(4)
C20 C21 H21 119.8
C22 C21 H21 119.8
C21 C22 C23 119.9(5)
C21 C22 H22 120.0
C23 C22 H22 120.0
C18 C23 C22 119.2(4)
C18 C23 H23 120.4
C22 C23 H23 120.4

loop_
_geom_bond_atom_site_label_1
_geom_bond_atom_site_label_2
_geom_bond_distance
S1 O2 1.434(3)
S1 O1 1.432(3)
S1 N1 1.642(3)
S1 C11 1.754(4)
S2 O4 1.433(3)
S2 O3 1.442(3)
S2 C2 1.743(4)
S2 C18 1.762(4)
N1 C1 1.486(5)
N1 C4 1.494(5)
C1 C2 1.497(5)
C1 H1A 0.9900
C1 H1B 0.9900
C2 C3 1.324(5)
C3 C4 1.491(5)
C3 H3 0.9500
C4 C5 1.519(5)
C4 H4 1.0000
C5 C10 1.381(5)
C5 C6 1.392(5)
C6 C7 1.380(5)
C6 H6 0.9500
C7 C8 1.383(6)
C7 H7 0.9500
C8 C9 1.386(6)
C8 H8 0.9500
C9 C10 1.384(6)
C9 H9 0.9500
C10 H10 0.9500
C11 C16 1.386(5)
C11 C12 1.406(5)
C12 C13 1.374(6)
C12 H12 0.9500
C13 C14 1.385(6)
C13 H13 0.9500
C14 C15 1.384(5)
C14 C17 1.516(6)
C15 C16 1.373(5)
C15 H15 0.9500
C16 H16 0.9500
C17 H17A 0.9800
C17 H17B 0.9800
C17 H17C 0.9800
C18 C19 1.377(6)
C18 C23 1.383(6)
C19 C20 1.391(6)
C19 H19 0.9500
C20 C21 1.362(7)
C20 H20 0.9500
C21 C22 1.377(7)
C21 H21 0.9500
C22 C23 1.386(6)
C22 H22 0.9500
C23 H23 0.9500

loop_
_geom_torsion_atom_site_label_1
_geom_torsion_atom_site_label_2
_geom_torsion_atom_site_label_3
_geom_torsion_atom_site_label_4
_geom_torsion
O2 S1 N1 C1 -177.8(3)
O1 S1 N1 C1 52.5(3)
C11 S1 N1 C1 -62.5(3)
O2 S1 N1 C4 -42.7(3)
O1 S1 N1 C4 -172.4(3)
C11 S1 N1 C4 72.5(3)
C4 N1 C1 C2 -7.8(4)
S1 N1 C1 C2 130.5(3)
N1 C1 C2 C3 5.0(4)
N1 C1 C2 S2 -172.9(3)
O4 S2 C2 C3 134.6(3)
O3 S2 C2 C3 3.6(4)
C18 S2 C2 C3 -111.4(4)
O4 S2 C2 C1 -47.9(4)
O3 S2 C2 C1 -178.9(3)
C18 S2 C2 C1 66.1(4)
C1 C2 C3 C4 -0.3(5)
S2 C2 C3 C4 177.5(3)
C2 C3 C4 N1 -4.5(4)
C2 C3 C4 C5 117.7(4)
C1 N1 C4 C3 7.7(4)
S1 N1 C4 C3 -129.3(3)
C1 N1 C4 C5 -114.5(3)
S1 N1 C4 C5 108.4(3)
C3 C4 C5 C10 -97.9(4)
N1 C4 C5 C10 18.1(5)
C3 C4 C5 C6 79.9(4)
N1 C4 C5 C6 -164.2(3)
C10 C5 C6 C7 0.1(6)
C4 C5 C6 C7 -177.7(3)
C5 C6 C7 C8 -1.0(6)
C6 C7 C8 C9 1.4(6)
C7 C8 C9 C10 -1.0(7)
C6 C5 C10 C9 0.3(6)
C4 C5 C10 C9 178.0(4)
C8 C9 C10 C5 0.1(6)
O2 S1 C11 C16 33.8(3)
O1 S1 C11 C16 166.4(3)
N1 S1 C11 C16 -79.8(3)
O2 S1 C11 C12 -147.9(3)
O1 S1 C11 C12 -15.4(4)
N1 S1 C11 C12 98.4(3)
C16 C11 C12 C13 -0.5(6)
S1 C11 C12 C13 -178.7(3)
C11 C12 C13 C14 1.0(6)
C12 C13 C14 C15 -0.8(6)
C12 C13 C14 C17 -180.0(4)
C13 C14 C15 C16 0.2(6)
C17 C14 C15 C16 179.3(4)
C14 C15 C16 C11 0.3(6)
C12 C11 C16 C15 -0.2(5)
S1 C11 C16 C15 178.1(3)
O4 S2 C18 C19 19.2(4)
O3 S2 C18 C19 150.2(3)
C2 S2 C18 C19 -95.2(3)
O4 S2 C18 C23 -160.2(3)
O3 S2 C18 C23 -29.3(4)
C2 S2 C18 C23 85.4(3)
C23 C18 C19 C20 0.2(6)
S2 C18 C19 C20 -179.2(3)
C18 C19 C20 C21 0.6(7)
C19 C20 C21 C22 -0.7(7)
C20 C21 C22 C23 0.1(7)
C19 C18 C23 C22 -0.9(6)
S2 C18 C23 C22 178.6(3)
C21 C22 C23 C18 0.7(7)
